data_7705610
loop_
_publ_author_name
'Osawa, Masahisa'
'Soma, Sakie'
'Hoshino, Mikio'
'Tanaka, Yuya'
'Akita, Munetaka'

_publ_section_title
;
 Photoluminescent properties and molecular structures of dinuclear gold(I)
 complexes with bridged diphosphine ligands: near-unity phosphorescence
 from <sup>3</sup>XMMCT/<sup>3</sup>MC.
;
_journal_issue 43
_journal_name_full 'Dalton transactions (Cambridge, England : 2003)'
_journal_page_first 15204
_journal_page_last 15212
_journal_paper_doi 10.1039/d0dt03144e
_journal_volume 49
_journal_year 2020
_chemical_formula_moiety 'C42 H48 Au2 Br2 P2, 2(C4 H8 O)'
_chemical_formula_sum 'C50 H64 Au2 Br2 O2 P2'
_chemical_formula_weight 1312.70
_space_group_crystal_system orthorhombic
_space_group_IT_number 19
_space_group_name_Hall 'P 2ac 2ab'
_space_group_name_H-M_alt 'P 21 21 21'
_atom_sites_solution_hydrogens geom
_audit_creation_date 2020-02-05
_audit_creation_method
;
Olex2 1.2
(compiled May 18 2018 14:05:52 for OlexSys, GUI svn.r5506)
;
_audit_update_record
;
2020-09-02 deposited with the CCDC.	2020-10-06 downloaded from the CCDC.
;
_cell_angle_alpha 90
_cell_angle_beta 90
_cell_angle_gamma 90
_cell_formula_units_Z 4
_cell_length_a 14.0829(7)
_cell_length_b 16.7889(7)
_cell_length_c 20.2432(8)
_cell_measurement_reflns_used 13845
_cell_measurement_temperature 93(2)
_cell_measurement_theta_max 29.7260
_cell_measurement_theta_min 3.3630
_cell_volume 4786.2(4)
_computing_cell_refinement 'CrysAlisPro 1.171.40.68a (Rigaku OD, 2019)'
_computing_data_collection 'CrysAlisPro 1.171.40.68a (Rigaku OD, 2019)'
_computing_data_reduction 'CrysAlisPro 1.171.40.68a (Rigaku OD, 2019)'
_computing_molecular_graphics 'Olex2 (Dolomanov et al., 2009)'
_computing_publication_material 'Olex2 (Dolomanov et al., 2009)'
_computing_structure_refinement 'ShelXL (Sheldrick, 2015)'
_computing_structure_solution 'SHELXT 2018/2 (Sheldrick, 2018)'
_diffrn_ambient_temperature 93(2)
_diffrn_detector 'Hybrid Pixel Array Detector'
_diffrn_detector_area_resol_mean 10.0000
_diffrn_detector_type HyPix
_diffrn_measured_fraction_theta_full 0.997
_diffrn_measured_fraction_theta_max 0.803
_diffrn_measurement_details
;
List of Runs (angles in degrees, time in seconds):

  # Type    Start    End  Width  t~exp~   \w     \q     \k     \f   Frames
#--------------------------------------------------------------------------
  1  \w    -14.00  11.00   0.50    6.81    --   -6.12  22.00  36.00   50
  2  \w     24.00  69.00   0.50    6.81    --   -6.12  22.00  36.00   90
  3  \w    -11.00  37.00   0.50    6.81    --    3.93 -99.00-120.00   96
  4  \w    -18.00   9.00   0.50    6.81    --   -6.12 -99.00-120.00   54
  5  \w    -18.00  27.00   0.50    6.81    --   -6.12 -99.00 -90.00   90
;
_diffrn_measurement_device 'four-circle diffractometer'
_diffrn_measurement_device_type 'XtaLAB Synergy R, DW system, HyPix'
_diffrn_measurement_method '\w scans'
_diffrn_orient_matrix_type 'CrysAlisPro convention (1999,Acta A55,543-557)'
_diffrn_orient_matrix_UB_11 0.0459766000
_diffrn_orient_matrix_UB_12 0.0147628000
_diffrn_orient_matrix_UB_13 0.0071955000
_diffrn_orient_matrix_UB_21 0.0196647000
_diffrn_orient_matrix_UB_22 -0.0378687000
_diffrn_orient_matrix_UB_23 -0.0073720000
_diffrn_orient_matrix_UB_31 0.0056241000
_diffrn_orient_matrix_UB_32 0.0115485000
_diffrn_orient_matrix_UB_33 -0.0335202000
_diffrn_radiation_monochromator mirror
_diffrn_radiation_probe x-ray
_diffrn_radiation_type MoK\a
_diffrn_radiation_wavelength 0.71073
_diffrn_reflns_av_R_equivalents 0.0440
_diffrn_reflns_av_unetI/netI 0.0555
_diffrn_reflns_Laue_measured_fraction_full 0.997
_diffrn_reflns_Laue_measured_fraction_max 0.803
_diffrn_reflns_limit_h_max 20
_diffrn_reflns_limit_h_min -16
_diffrn_reflns_limit_k_max 24
_diffrn_reflns_limit_k_min -23
_diffrn_reflns_limit_l_max 29
_diffrn_reflns_limit_l_min -25
_diffrn_reflns_number 32230
_diffrn_reflns_point_group_measured_fraction_full 0.979
_diffrn_reflns_point_group_measured_fraction_max 0.751
_diffrn_reflns_theta_full 25.242
_diffrn_reflns_theta_max 30.827
_diffrn_reflns_theta_min 3.254
_diffrn_source 'Rotating-anode X-ray tube'
_diffrn_source_type 'Rigaku (Mo) X-ray Source'
_exptl_absorpt_coefficient_mu 7.898
_exptl_absorpt_correction_T_max 0.674
_exptl_absorpt_correction_T_min 0.403
_exptl_absorpt_correction_type multi-scan
_exptl_absorpt_process_details
;
CrysAlisPro 1.171.40.68a (Rigaku Oxford Diffraction, 2019)
Empirical absorption correction using spherical harmonics,
 implemented in SCALE3 ABSPACK scaling algorithm.
;
_exptl_crystal_colour colourless
_exptl_crystal_colour_primary colourless
_exptl_crystal_density_diffrn 1.822
_exptl_crystal_description plate
_exptl_crystal_F_000 2552
_exptl_crystal_recrystallization_method THF/hexane
_exptl_crystal_size_max 0.15
_exptl_crystal_size_mid 0.1
_exptl_crystal_size_min 0.05
_refine_diff_density_max 1.285
_refine_diff_density_min -0.716
_refine_diff_density_rms 0.155
_refine_ls_abs_structure_details
;
 Flack x determined using 3848 quotients [(I+)-(I-)]/[(I+)+(I-)]
 (Parsons, Flack and Wagner, Acta Cryst. B69 (2013) 249-259).
;
_refine_ls_abs_structure_Flack -0.026(5)
_refine_ls_extinction_method none
_refine_ls_goodness_of_fit_ref 1.042
_refine_ls_hydrogen_treatment constr
_refine_ls_matrix_type full
_refine_ls_number_parameters 531
_refine_ls_number_reflns 15027
_refine_ls_number_restraints 288
_refine_ls_restrained_S_all 1.041
_refine_ls_R_factor_all 0.0393
_refine_ls_R_factor_gt 0.0311
_refine_ls_shift/su_max 0.001
_refine_ls_shift/su_mean 0.000
_refine_ls_structure_factor_coef Fsqd
_refine_ls_weighting_details 'w=1/[\s^2^(Fo^2^)+(0.0202P)^2^+3.0517P] where P=(Fo^2^+2Fc^2^)/3'
_refine_ls_weighting_scheme calc
_refine_ls_wR_factor_gt 0.0590
_refine_ls_wR_factor_ref 0.0606
_reflns_Friedel_coverage 0.714
_reflns_Friedel_fraction_full 0.958
_reflns_Friedel_fraction_max 0.689
_reflns_number_gt 10052
_reflns_number_total 15027
_reflns_threshold_expression 'I > 2\s(I)'
_cod_data_source_file d0dt03144e2.cif
_cod_data_source_block 20200205_osawa_lipraubr_thf
_cod_depositor_comments 'Adding full bibliography for 7705609--7705612.cif.'
_cod_database_code 7705610
_shelx_shelxl_version_number 2018/3
_chemical_oxdiff_formula 'Au P O Br C H'
_shelx_space_group_comment
;
The symmetry employed for this shelxl refinement is uniquely defined
by the following loop, which should always be used as a source of
symmetry information in preference to the above space-group names.
They are only intended as comments.
;
_shelx_estimated_absorpt_t_max 0.694
_shelx_estimated_absorpt_t_min 0.384
_diffrn_oxdiff_digest_frames
;
01f838a21f3714a53b5fa0bdd90fc216e40002562f3
;
_reflns_odcompleteness_completeness 99.63
_reflns_odcompleteness_iscentric 1
_reflns_odcompleteness_theta 26.32
_olex2_refinement_description
;
1. Fixed Uiso
 At 1.2 times of:
  All C(H) groups, All C(H,H) groups
 At 1.5 times of:
  All C(H,H,H) groups
2. Uiso/Uaniso restraints and constraints
Uanis(C30) \\sim Ueq, Uanis(Au2) \\sim Ueq, Uanis(Au1) \\sim Ueq, Uanis(Br2)
\\sim Ueq, Uanis(P30) \\sim Ueq, Uanis(Br1) \\sim Ueq, Uanis(P11) \\sim Ueq,
Uanis(C19) \\sim Ueq, Uanis(C18) \\sim Ueq, Uanis(C25) \\sim Ueq, Uanis(C7)
\\sim Ueq, Uanis(C13) \\sim Ueq, Uanis(C1) \\sim Ueq, Uanis(C24) \\sim Ueq,
Uanis(C20) \\sim Ueq, Uanis(C17) \\sim Ueq, Uanis(C26) \\sim Ueq, Uanis(C8)
\\sim Ueq, Uanis(C12) \\sim Ueq, Uanis(C14) \\sim Ueq, Uanis(C2) \\sim Ueq,
Uanis(C6) \\sim Ueq, Uanis(C23) \\sim Ueq, Uanis(C37) \\sim Ueq, Uanis(C21)
\\sim Ueq, Uanis(C16) \\sim Ueq, Uanis(C40) \\sim Ueq, Uanis(C27) \\sim Ueq,
Uanis(C29) \\sim Ueq, Uanis(C34) \\sim Ueq, Uanis(C9) \\sim Ueq, Uanis(C11)
\\sim Ueq, Uanis(C15) \\sim Ueq, Uanis(C3) \\sim Ueq, Uanis(C31) \\sim Ueq,
Uanis(C5) \\sim Ueq, Uanis(C22) \\sim Ueq, Uanis(C39) \\sim Ueq, Uanis(C38)
\\sim Ueq, Uanis(C42) \\sim Ueq, Uanis(C41) \\sim Ueq, Uanis(C28) \\sim Ueq,
Uanis(C35) \\sim Ueq, Uanis(C36) \\sim Ueq, Uanis(C10) \\sim Ueq, Uanis(C4)
\\sim Ueq, Uanis(C33) \\sim Ueq, Uanis(C32) \\sim Ueq: with sigma of 0.001 and
sigma for terminal atoms of 0.002
3.a Ternary CH refined with riding coordinates:
 C34(H34), C40(H40), C37(H37), C31(H31)
3.b Secondary CH2 refined with riding coordinates:
 C43(H43A,H43B), C44(H44A,H44B), C46(H46A,H46B), C45(H45A,H45B), C50(H50A,
 H50B), C48(H48A,H48B), C49(H49A,H49B), C47(H47A,H47B)
3.c Aromatic/amide H refined with riding coordinates:
 C24(H24), C12(H12), C9(H9), C17(H17), C16(H16), C3(H3), C11(H11), C28(H28),
 C4(H4), C27(H27), C21(H21), C10(H10), C22(H22), C14(H14), C23(H23), C30(H30),
 C15(H15), C29(H29), C6(H6), C5(H5)
3.d Idealised Me refined as rotating group:
 C35(H35A,H35B,H35C), C39(H39A,H39B,H39C), C36(H36A,H36B,H36C), C33(H33A,H33B,
 H33C), C38(H38A,H38B,H38C), C42(H42A,H42B,H42C), C41(H41A,H41B,H41C), C32(H32A,
 H32B,H32C)
;
_olex2_submission_special_instructions 'No special instructions were received'
_oxdiff_exptl_absorpt_empirical_details
;
Empirical correction (ABSPACK) includes:
- Absorption correction using spherical harmonics
- Frame scaling
;
_oxdiff_exptl_absorpt_empirical_full_max 1.085
_oxdiff_exptl_absorpt_empirical_full_min 0.888

loop_
_space_group_symop_operation_xyz
'x, y, z'
'-x+1/2, -y, z+1/2'
'-x, y+1/2, -z+1/2'
'x+1/2, -y+1/2, -z'

loop_
_atom_site_label
_atom_site_type_symbol
_atom_site_fract_x
_atom_site_fract_y
_atom_site_fract_z
_atom_site_U_iso_or_equiv
_atom_site_adp_type
_atom_site_occupancy
_atom_site_site_symmetry_order
_atom_site_calc_flag
_atom_site_refinement_flags_posn
_atom_site_refinement_flags_adp
_atom_site_refinement_flags_occupancy
_atom_site_disorder_assembly
_atom_site_disorder_group
Au2 Au 0.16837(2) 0.36497(2) 0.32208(2) 0.01079(6) Uani 1 1 d . U . . .
Au1 Au 0.35870(2) 0.27278(2) 0.32085(2) 0.01077(6) Uani 1 1 d . U . . .
Br1 Br 0.35408(7) 0.17681(4) 0.40867(3) 0.02214(18) Uani 1 1 d . U . . .
Br2 Br 0.04192(6) 0.27843(5) 0.28681(4) 0.02312(18) Uani 1 1 d . U . . .
P11 P 0.37811(13) 0.35185(10) 0.23222(8) 0.0088(4) Uani 1 1 d . U . . .
P30 P 0.26959(14) 0.45492(11) 0.36460(8) 0.0090(4) Uani 1 1 d . U . . .
C19 C 0.3367(5) 0.4166(4) 0.4359(3) 0.0104(13) Uani 1 1 d . U . . .
C7 C 0.2807(5) 0.3442(4) 0.1725(3) 0.0096(13) Uani 1 1 d . U . . .
C18 C 0.3601(5) 0.4956(4) 0.3079(3) 0.0089(13) Uani 1 1 d . U . . .
C8 C 0.2478(6) 0.2705(5) 0.1508(3) 0.0152(15) Uani 1 1 d . U . . .
C34 C 0.2959(6) 0.1908(4) 0.1672(3) 0.0146(15) Uani 1 1 d . U . . .
H34 H 0.353978 0.203058 0.193778 0.018 Uiso 1 1 calc R . . . .
C24 C 0.4351(6) 0.4198(4) 0.4342(3) 0.0142(15) Uani 1 1 d . U . . .
H24 H 0.466303 0.446565 0.399035 0.017 Uiso 1 1 calc R . . . .
O1 O 0.1105(5) 0.8815(3) 0.4235(3) 0.0276(14) Uani 1 1 d . . . . .
C13 C 0.3943(5) 0.4579(4) 0.2509(3) 0.0084(13) Uani 1 1 d . U . . .
C1 C 0.4876(5) 0.3278(4) 0.1878(3) 0.0094(13) Uani 1 1 d . U . . .
C12 C 0.2347(6) 0.4142(5) 0.1539(3) 0.0158(16) Uani 1 1 d . U . . .
H12 H 0.258739 0.464245 0.167990 0.019 Uiso 1 1 calc R . . . .
C20 C 0.2880(6) 0.3797(4) 0.4885(3) 0.0133(15) Uani 1 1 d . U . . .
C9 C 0.1658(6) 0.2694(5) 0.1108(3) 0.0182(15) Uani 1 1 d . U . . .
H9 H 0.142059 0.219743 0.095584 0.022 Uiso 1 1 calc R . . . .
C35 C 0.2318(6) 0.1382(5) 0.2097(4) 0.0253(18) Uani 1 1 d . U . . .
H35A H 0.205709 0.169814 0.246172 0.038 Uiso 1 1 calc GR . . . .
H35B H 0.268892 0.093804 0.227633 0.038 Uiso 1 1 calc GR . . . .
H35C H 0.179756 0.117383 0.182666 0.038 Uiso 1 1 calc GR . . . .
C40 C 0.1324(6) 0.5641(4) 0.2768(3) 0.0147(15) Uani 1 1 d . U . . .
H40 H 0.167436 0.513034 0.269489 0.018 Uiso 1 1 calc R . . . .
C26 C 0.1494(6) 0.5884(4) 0.3479(3) 0.0132(14) Uani 1 1 d . U . . .
C39 C 0.1462(7) 0.2893(4) 0.4870(4) 0.0222(17) Uani 1 1 d . U . . .
H39A H 0.161645 0.270090 0.442567 0.033 Uiso 1 1 calc GR . . . .
H39B H 0.077267 0.287690 0.493468 0.033 Uiso 1 1 calc GR . . . .
H39C H 0.177090 0.255150 0.519902 0.033 Uiso 1 1 calc GR . . . .
C17 C 0.3916(5) 0.5729(4) 0.3223(4) 0.0142(13) Uani 1 1 d . U . . .
H17 H 0.369843 0.598571 0.361262 0.017 Uiso 1 1 calc R . . . .
C37 C 0.1817(6) 0.3753(4) 0.4950(3) 0.0143(15) Uani 1 1 d . U . . .
H37 H 0.153323 0.407782 0.458629 0.017 Uiso 1 1 calc R . . . .
C2 C 0.5762(5) 0.3253(4) 0.2206(3) 0.0134(15) Uani 1 1 d . U . . .
C16 C 0.4538(6) 0.6125(4) 0.2809(3) 0.0132(15) Uani 1 1 d . U . . .
H16 H 0.477408 0.663482 0.292884 0.016 Uiso 1 1 calc R . . . .
C3 C 0.6558(5) 0.3034(4) 0.1849(3) 0.0162(14) Uani 1 1 d . U . . .
H3 H 0.715409 0.300357 0.206775 0.019 Uiso 1 1 calc R . . . .
C25 C 0.2082(5) 0.5457(4) 0.3909(3) 0.0112(14) Uani 1 1 d . U . . .
C11 C 0.1538(6) 0.4110(5) 0.1147(3) 0.0183(16) Uani 1 1 d . U . . .
H11 H 0.122083 0.458810 0.102629 0.022 Uiso 1 1 calc R . . . .
C28 C 0.1240(6) 0.6865(5) 0.4343(3) 0.0171(16) Uani 1 1 d . U . . .
H28 H 0.094315 0.734153 0.448879 0.021 Uiso 1 1 calc R . . . .
C4 C 0.6510(6) 0.2857(4) 0.1173(3) 0.0205(16) Uani 1 1 d . U . . .
H4 H 0.706425 0.270191 0.093896 0.025 Uiso 1 1 calc R . . . .
C43 C 0.1135(7) 0.8918(5) 0.3540(4) 0.026(2) Uani 1 1 d . . . . .
H43A H 0.048619 0.897065 0.335805 0.031 Uiso 1 1 calc R . . . .
H43B H 0.145250 0.845991 0.332608 0.031 Uiso 1 1 calc R . . . .
C27 C 0.1079(6) 0.6588(4) 0.3706(4) 0.0181(17) Uani 1 1 d . U . . .
H27 H 0.067871 0.688404 0.341928 0.022 Uiso 1 1 calc R . . . .
C21 C 0.3457(6) 0.3451(4) 0.5379(3) 0.0170(16) Uani 1 1 d . U . . .
H21 H 0.315685 0.320290 0.574545 0.020 Uiso 1 1 calc R . . . .
C10 C 0.1193(6) 0.3384(4) 0.0932(3) 0.0183(16) Uani 1 1 d . U . . .
H10 H 0.063866 0.336113 0.066568 0.022 Uiso 1 1 calc R . . . .
C36 C 0.3282(7) 0.1475(5) 0.1052(4) 0.0230(17) Uani 1 1 d . U . . .
H36A H 0.272796 0.134308 0.078082 0.035 Uiso 1 1 calc GR . . . .
H36B H 0.361425 0.098479 0.117643 0.035 Uiso 1 1 calc GR . . . .
H36C H 0.371212 0.181907 0.080015 0.035 Uiso 1 1 calc GR . . . .
C22 C 0.4423(6) 0.3456(4) 0.5355(4) 0.0195(17) Uani 1 1 d . U . . .
H22 H 0.477948 0.319895 0.569137 0.023 Uiso 1 1 calc R . . . .
O2 O 0.2926(6) 1.0258(5) 0.5453(4) 0.058(2) Uani 1 1 d . . . . .
C14 C 0.4520(5) 0.5007(4) 0.2081(3) 0.0106(14) Uani 1 1 d . U . . .
H14 H 0.471742 0.476384 0.168018 0.013 Uiso 1 1 calc R . . . .
C33 C 0.6296(6) 0.2799(4) 0.3346(3) 0.0192(16) Uani 1 1 d . U . . .
H33A H 0.587982 0.233347 0.331328 0.029 Uiso 1 1 calc GR . . . .
H33B H 0.634598 0.296509 0.380866 0.029 Uiso 1 1 calc GR . . . .
H33C H 0.692830 0.266275 0.317780 0.029 Uiso 1 1 calc GR . . . .
C31 C 0.5885(6) 0.3477(4) 0.2939(3) 0.0137(15) Uani 1 1 d . U . . .
H31 H 0.524085 0.359970 0.311969 0.016 Uiso 1 1 calc R . . . .
C23 C 0.4887(6) 0.3835(4) 0.4842(3) 0.0175(16) Uani 1 1 d . U . . .
H23 H 0.556088 0.384986 0.482883 0.021 Uiso 1 1 calc R . . . .
C30 C 0.2247(5) 0.5743(4) 0.4554(3) 0.0122(14) Uani 1 1 d . U . . .
H30 H 0.264518 0.545294 0.484677 0.015 Uiso 1 1 calc R . . . .
C44 C 0.1694(7) 0.9673(5) 0.3431(4) 0.029(2) Uani 1 1 d . . . . .
H44A H 0.155170 0.991237 0.299515 0.034 Uiso 1 1 calc R . . . .
H44B H 0.238622 0.957680 0.346655 0.034 Uiso 1 1 calc R . . . .
C15 C 0.4819(6) 0.5776(4) 0.2217(3) 0.0135(15) Uani 1 1 d . U . . .
H15 H 0.520633 0.605885 0.191299 0.016 Uiso 1 1 calc R . . . .
C38 C 0.1465(7) 0.4102(5) 0.5616(4) 0.0244(18) Uani 1 1 d . U . . .
H38A H 0.176437 0.381473 0.598207 0.037 Uiso 1 1 calc GR . . . .
H38B H 0.077373 0.404555 0.564537 0.037 Uiso 1 1 calc GR . . . .
H38C H 0.163474 0.466761 0.564074 0.037 Uiso 1 1 calc GR . . . .
C42 C 0.1734(6) 0.6253(4) 0.2277(3) 0.0177(15) Uani 1 1 d . U . . .
H42A H 0.144455 0.677512 0.235751 0.027 Uiso 1 1 calc GR . . . .
H42B H 0.159476 0.608285 0.182420 0.027 Uiso 1 1 calc GR . . . .
H42C H 0.242296 0.629093 0.233726 0.027 Uiso 1 1 calc GR . . . .
C29 C 0.1826(6) 0.6454(4) 0.4762(3) 0.0166(15) Uani 1 1 d . U . . .
H29 H 0.194575 0.665138 0.519378 0.020 Uiso 1 1 calc R . . . .
C6 C 0.4844(6) 0.3118(4) 0.1202(3) 0.0149(15) Uani 1 1 d . U . . .
H6 H 0.425443 0.315147 0.097565 0.018 Uiso 1 1 calc R . . . .
C41 C 0.0278(6) 0.5476(5) 0.2626(4) 0.0223(17) Uani 1 1 d . U . . .
H41A H 0.005089 0.505068 0.291725 0.034 Uiso 1 1 calc GR . . . .
H41B H 0.020336 0.531132 0.216426 0.034 Uiso 1 1 calc GR . . . .
H41C H -0.009341 0.596081 0.270481 0.034 Uiso 1 1 calc GR . . . .
C46 C 0.1009(7) 0.9589(5) 0.4521(4) 0.028(2) Uani 1 1 d . . . . .
H46A H 0.140877 0.963555 0.492104 0.034 Uiso 1 1 calc R . . . .
H46B H 0.034004 0.969018 0.464511 0.034 Uiso 1 1 calc R . . . .
C5 C 0.5655(6) 0.2910(4) 0.0855(4) 0.0181(16) Uani 1 1 d . U . . .
H5 H 0.561708 0.280334 0.039482 0.022 Uiso 1 1 calc R . . . .
C32 C 0.6494(7) 0.4235(5) 0.3008(4) 0.0234(18) Uani 1 1 d . U . . .
H32A H 0.712582 0.413842 0.282227 0.035 Uiso 1 1 calc GR . . . .
H32B H 0.655372 0.437413 0.347676 0.035 Uiso 1 1 calc GR . . . .
H32C H 0.618919 0.467458 0.277067 0.035 Uiso 1 1 calc GR . . . .
C45 C 0.1334(7) 1.0190(5) 0.3992(4) 0.0249(19) Uani 1 1 d . . . . .
H45A H 0.079840 1.052744 0.384531 0.030 Uiso 1 1 calc R . . . .
H45B H 0.184636 1.053638 0.416475 0.030 Uiso 1 1 calc R . . . .
C50 C 0.3532(9) 0.9815(6) 0.5012(5) 0.045(3) Uani 1 1 d . . . . .
H50A H 0.357157 1.008138 0.457704 0.054 Uiso 1 1 calc R . . . .
H50B H 0.328245 0.926897 0.494735 0.054 Uiso 1 1 calc R . . . .
C48 C 0.4539(9) 1.0618(8) 0.5644(5) 0.057(4) Uani 1 1 d . . . . .
H48A H 0.496286 1.061472 0.603391 0.069 Uiso 1 1 calc R . . . .
H48B H 0.476738 1.101984 0.532304 0.069 Uiso 1 1 calc R . . . .
C49 C 0.4469(8) 0.9789(7) 0.5328(5) 0.046(3) Uani 1 1 d . . . . .
H49A H 0.497901 0.970486 0.499906 0.055 Uiso 1 1 calc R . . . .
H49B H 0.450112 0.936413 0.566632 0.055 Uiso 1 1 calc R . . . .
C47 C 0.3530(10) 1.0764(8) 0.5835(5) 0.059(3) Uani 1 1 d . . . . .
H47A H 0.344305 1.065123 0.631140 0.071 Uiso 1 1 calc R . . . .
H47B H 0.336439 1.132883 0.575501 0.071 Uiso 1 1 calc R . . . .

loop_
_atom_site_aniso_label
_atom_site_aniso_U_11
_atom_site_aniso_U_22
_atom_site_aniso_U_33
_atom_site_aniso_U_23
_atom_site_aniso_U_13
_atom_site_aniso_U_12
Au2 0.01109(13) 0.01034(12) 0.01095(11) -0.00167(11) 0.00117(11) -0.00220(10)
Au1 0.01427(14) 0.00825(12) 0.00979(11) 0.00118(11) 0.00211(12) 0.00025(10)
Br1 0.0335(5) 0.0154(3) 0.0175(3) 0.0063(3) 0.0069(3) 0.0035(4)
Br2 0.0188(4) 0.0236(4) 0.0269(4) -0.0072(3) 0.0000(3) -0.0099(4)
P11 0.0100(8) 0.0083(7) 0.0081(6) 0.0000(6) 0.0006(6) 0.0006(6)
P30 0.0096(8) 0.0090(7) 0.0084(7) 0.0001(6) 0.0001(6) -0.0006(6)
C19 0.0111(18) 0.0102(17) 0.0099(16) -0.0010(12) -0.0001(12) 0.0001(12)
C7 0.0096(17) 0.0100(17) 0.0092(16) 0.0005(12) 0.0002(12) 0.0001(12)
C18 0.0090(17) 0.0088(16) 0.0088(17) 0.0009(12) -0.0005(12) -0.0011(12)
C8 0.0151(19) 0.0150(18) 0.0154(18) 0.0000(13) 0.0009(12) 0.0004(13)
C34 0.0147(19) 0.0145(18) 0.0146(19) -0.0007(12) -0.0011(12) 0.0004(12)
C24 0.0148(19) 0.0135(18) 0.0142(18) -0.0009(12) -0.0006(12) 0.0002(12)
O1 0.027(4) 0.020(3) 0.036(3) 0.004(3) 0.002(3) 0.002(3)
C13 0.0084(17) 0.0086(17) 0.0081(16) -0.0006(12) 0.0001(12) 0.0001(12)
C1 0.0090(17) 0.0094(17) 0.0097(17) 0.0016(12) 0.0005(12) -0.0001(12)
C12 0.0157(19) 0.0162(19) 0.0156(18) 0.0000(12) 0.0009(12) 0.0005(13)
C20 0.0141(19) 0.0128(18) 0.0132(18) -0.0010(12) -0.0002(12) -0.0005(12)
C9 0.0180(19) 0.0185(19) 0.0181(18) -0.0009(12) 0.0003(12) -0.0007(13)
C35 0.026(3) 0.023(3) 0.027(3) 0.000(2) 0.004(2) -0.002(2)
C40 0.0147(19) 0.0145(18) 0.0148(18) -0.0005(12) -0.0005(12) 0.0006(12)
C26 0.0128(19) 0.0130(18) 0.0138(17) 0.0001(12) 0.0004(12) -0.0003(13)
C39 0.025(3) 0.022(3) 0.019(2) 0.002(2) 0.004(2) -0.002(2)
C17 0.0139(17) 0.0142(17) 0.0144(16) 0.0000(13) 0.0004(13) -0.0006(12)
C37 0.0151(19) 0.0136(18) 0.0143(18) -0.0002(12) 0.0009(12) -0.0001(12)
C2 0.0136(19) 0.0125(18) 0.0140(18) 0.0003(12) 0.0006(12) -0.0005(12)
C16 0.0132(19) 0.0119(18) 0.0145(18) -0.0002(12) -0.0001(12) -0.0004(12)
C3 0.0158(18) 0.0162(18) 0.0166(17) 0.0004(12) -0.0004(13) 0.0000(12)
C25 0.0111(18) 0.0110(18) 0.0115(17) -0.0006(12) 0.0012(12) 0.0002(12)
C11 0.018(2) 0.0188(19) 0.0176(19) -0.0008(12) 0.0005(12) 0.0013(13)
C28 0.0170(19) 0.0165(19) 0.0179(18) -0.0008(12) 0.0016(12) 0.0004(13)
C4 0.021(2) 0.020(2) 0.0208(19) -0.0008(12) 0.0016(12) -0.0003(13)
C43 0.019(5) 0.021(4) 0.038(5) -0.009(4) 0.004(4) 0.005(4)
C27 0.018(2) 0.017(2) 0.0192(19) 0.0007(12) 0.0002(12) 0.0007(13)
C21 0.018(2) 0.0160(19) 0.0166(18) 0.0002(12) -0.0001(12) 0.0003(12)
C10 0.018(2) 0.020(2) 0.0178(19) -0.0002(12) -0.0002(12) 0.0009(13)
C36 0.024(3) 0.022(3) 0.023(2) -0.003(2) 0.001(2) 0.001(2)
C22 0.021(2) 0.019(2) 0.0191(19) -0.0003(13) -0.0016(12) 0.0009(13)
O2 0.038(5) 0.062(5) 0.075(6) -0.012(5) 0.014(4) 0.007(4)
C14 0.0110(18) 0.0104(17) 0.0103(17) 0.0001(12) -0.0001(12) 0.0005(12)
C33 0.021(3) 0.019(2) 0.018(2) 0.001(2) -0.0033(19) 0.000(2)
C31 0.0134(19) 0.0139(18) 0.0138(18) -0.0004(12) -0.0002(12) 0.0002(12)
C23 0.017(2) 0.018(2) 0.0174(19) -0.0013(12) -0.0012(12) 0.0004(13)
C30 0.0120(18) 0.0124(18) 0.0122(17) -0.0004(12) 0.0004(12) -0.0005(12)
C44 0.016(5) 0.035(5) 0.035(4) 0.003(4) 0.007(3) 0.003(4)
C15 0.0135(19) 0.0130(18) 0.0140(18) 0.0017(12) 0.0014(12) -0.0004(12)
C38 0.026(3) 0.025(3) 0.022(2) 0.001(2) 0.003(2) -0.001(2)
C42 0.019(3) 0.017(2) 0.017(2) 0.000(2) 0.001(2) 0.001(2)
C29 0.0167(19) 0.0169(19) 0.0164(18) -0.0004(12) 0.0011(12) -0.0004(13)
C6 0.0145(19) 0.0156(19) 0.0148(18) -0.0004(12) 0.0003(12) 0.0000(13)
C41 0.021(3) 0.024(3) 0.022(2) 0.000(2) -0.003(2) 0.000(2)
C46 0.031(6) 0.022(4) 0.032(5) -0.005(4) -0.004(4) -0.005(4)
C5 0.018(2) 0.019(2) 0.0174(19) -0.0002(12) 0.0011(12) 0.0005(13)
C32 0.023(3) 0.022(3) 0.024(2) -0.002(2) -0.003(2) -0.001(2)
C45 0.025(5) 0.023(4) 0.027(4) -0.002(3) -0.005(4) 0.000(4)
C50 0.052(8) 0.044(6) 0.039(5) 0.000(5) -0.002(5) 0.011(6)
C48 0.047(8) 0.087(9) 0.038(6) -0.019(6) 0.008(5) -0.040(7)
C49 0.036(7) 0.050(7) 0.052(6) -0.011(5) 0.002(5) 0.019(5)
C47 0.067(10) 0.061(8) 0.050(6) -0.004(6) 0.012(6) -0.004(7)

loop_
_atom_type_symbol
_atom_type_description
_atom_type_scat_dispersion_real
_atom_type_scat_dispersion_imag
_atom_type_scat_source
C C 0.0033 0.0016 'International Tables Vol C Tables 4.2.6.8 and 6.1.1.4'
H H 0.0000 0.0000 'International Tables Vol C Tables 4.2.6.8 and 6.1.1.4'
Au Au -2.0133 8.8022 'International Tables Vol C Tables 4.2.6.8 and 6.1.1.4'
Br Br -0.2901 2.4595 'International Tables Vol C Tables 4.2.6.8 and 6.1.1.4'
O O 0.0106 0.0060 'International Tables Vol C Tables 4.2.6.8 and 6.1.1.4'
P P 0.1023 0.0942 'International Tables Vol C Tables 4.2.6.8 and 6.1.1.4'

loop_
_geom_angle_atom_site_label_1
_geom_angle_atom_site_label_2
_geom_angle_atom_site_label_3
_geom_angle
_geom_angle_site_symmetry_1
_geom_angle_site_symmetry_3
_geom_angle_publ_flag
Br2 Au2 Au1 109.66(2) . . ?
P30 Au2 Au1 77.87(5) . . ?
P30 Au2 Br2 171.25(5) . . ?
Br1 Au1 Au2 107.83(2) . . ?
P11 Au1 Au2 79.42(5) . . ?
P11 Au1 Br1 172.15(5) . . ?
C7 P11 Au1 113.2(2) . . ?
C7 P11 C13 107.2(3) . . ?
C13 P11 Au1 115.1(2) . . ?
C1 P11 Au1 111.4(2) . . ?
C1 P11 C7 106.9(3) . . ?
C1 P11 C13 102.2(3) . . ?
C19 P30 Au2 113.0(2) . . ?
C19 P30 C18 105.2(3) . . ?
C18 P30 Au2 116.6(2) . . ?
C25 P30 Au2 111.8(2) . . ?
C25 P30 C19 107.7(3) . . ?
C25 P30 C18 101.5(3) . . ?
C24 C19 P30 118.7(5) . . ?
C24 C19 C20 121.4(7) . . ?
C20 C19 P30 119.8(6) . . ?
C8 C7 P11 121.3(5) . . ?
C8 C7 C12 120.6(7) . . ?
C12 C7 P11 117.9(5) . . ?
C13 C18 P30 125.6(5) . . ?
C13 C18 C17 118.7(6) . . ?
C17 C18 P30 115.6(5) . . ?
C7 C8 C34 124.0(6) . . ?
C7 C8 C9 117.8(7) . . ?
C9 C8 C34 118.3(7) . . ?
C8 C34 H34 107.3 . . ?
C35 C34 C8 111.3(6) . . ?
C35 C34 H34 107.3 . . ?
C36 C34 C8 111.7(6) . . ?
C36 C34 H34 107.3 . . ?
C36 C34 C35 111.4(6) . . ?
C19 C24 H24 119.9 . . ?
C19 C24 C23 120.2(7) . . ?
C23 C24 H24 119.9 . . ?
C43 O1 C46 107.0(6) . . ?
C18 C13 P11 124.5(5) . . ?
C14 C13 P11 116.5(5) . . ?
C14 C13 C18 118.7(6) . . ?
C2 C1 P11 121.3(5) . . ?
C6 C1 P11 119.8(5) . . ?
C6 C1 C2 118.9(6) . . ?
C7 C12 H12 119.9 . . ?
C11 C12 C7 120.2(7) . . ?
C11 C12 H12 119.9 . . ?
C19 C20 C37 124.9(7) . . ?
C19 C20 C21 115.8(7) . . ?
C21 C20 C37 119.3(6) . . ?
C8 C9 H9 119.1 . . ?
C10 C9 C8 121.8(7) . . ?
C10 C9 H9 119.1 . . ?
C34 C35 H35A 109.5 . . ?
C34 C35 H35B 109.5 . . ?
C34 C35 H35C 109.5 . . ?
H35A C35 H35B 109.5 . . ?
H35A C35 H35C 109.5 . . ?
H35B C35 H35C 109.5 . . ?
C26 C40 H40 107.0 . . ?
C26 C40 C42 112.0(6) . . ?
C26 C40 C41 112.3(6) . . ?
C42 C40 H40 107.0 . . ?
C41 C40 H40 107.0 . . ?
C41 C40 C42 111.2(6) . . ?
C25 C26 C40 123.2(7) . . ?
C27 C26 C40 118.3(7) . . ?
C27 C26 C25 118.4(6) . . ?
H39A C39 H39B 109.5 . . ?
H39A C39 H39C 109.5 . . ?
H39B C39 H39C 109.5 . . ?
C37 C39 H39A 109.5 . . ?
C37 C39 H39B 109.5 . . ?
C37 C39 H39C 109.5 . . ?
C18 C17 H17 119.3 . . ?
C16 C17 C18 121.3(7) . . ?
C16 C17 H17 119.3 . . ?
C20 C37 C39 111.1(6) . . ?
C20 C37 H37 107.8 . . ?
C20 C37 C38 112.0(6) . . ?
C39 C37 H37 107.8 . . ?
C39 C37 C38 110.1(6) . . ?
C38 C37 H37 107.8 . . ?
C1 C2 C31 122.9(6) . . ?
C3 C2 C1 118.6(6) . . ?
C3 C2 C31 118.5(7) . . ?
C17 C16 H16 120.0 . . ?
C17 C16 C15 120.0(7) . . ?
C15 C16 H16 120.0 . . ?
C2 C3 H3 119.1 . . ?
C2 C3 C4 121.8(7) . . ?
C4 C3 H3 119.1 . . ?
C26 C25 P30 121.6(5) . . ?
C26 C25 C30 120.0(6) . . ?
C30 C25 P30 118.4(5) . . ?
C12 C11 H11 120.0 . . ?
C10 C11 C12 120.1(7) . . ?
C10 C11 H11 120.0 . . ?
C27 C28 H28 119.9 . . ?
C29 C28 H28 119.9 . . ?
C29 C28 C27 120.3(7) . . ?
C3 C4 H4 120.4 . . ?
C5 C4 C3 119.3(7) . . ?
C5 C4 H4 120.4 . . ?
O1 C43 H43A 110.7 . . ?
O1 C43 H43B 110.7 . . ?
O1 C43 C44 105.4(7) . . ?
H43A C43 H43B 108.8 . . ?
C44 C43 H43A 110.7 . . ?
C44 C43 H43B 110.7 . . ?
C26 C27 H27 119.3 . . ?
C28 C27 C26 121.4(7) . . ?
C28 C27 H27 119.3 . . ?
C20 C21 H21 118.4 . . ?
C22 C21 C20 123.1(7) . . ?
C22 C21 H21 118.4 . . ?
C9 C10 C11 119.6(7) . . ?
C9 C10 H10 120.2 . . ?
C11 C10 H10 120.2 . . ?
C34 C36 H36A 109.5 . . ?
C34 C36 H36B 109.5 . . ?
C34 C36 H36C 109.5 . . ?
H36A C36 H36B 109.5 . . ?
H36A C36 H36C 109.5 . . ?
H36B C36 H36C 109.5 . . ?
C21 C22 H22 119.9 . . ?
C21 C22 C23 120.2(8) . . ?
C23 C22 H22 119.9 . . ?
C47 O2 C50 106.8(9) . . ?
C13 C14 H14 118.8 . . ?
C15 C14 C13 122.4(6) . . ?
C15 C14 H14 118.8 . . ?
H33A C33 H33B 109.5 . . ?
H33A C33 H33C 109.5 . . ?
H33B C33 H33C 109.5 . . ?
C31 C33 H33A 109.5 . . ?
C31 C33 H33B 109.5 . . ?
C31 C33 H33C 109.5 . . ?
C2 C31 H31 107.5 . . ?
C2 C31 C32 110.6(6) . . ?
C33 C31 C2 112.5(6) . . ?
C33 C31 H31 107.5 . . ?
C33 C31 C32 110.9(6) . . ?
C32 C31 H31 107.5 . . ?
C24 C23 H23 120.4 . . ?
C22 C23 C24 119.2(8) . . ?
C22 C23 H23 120.4 . . ?
C25 C30 H30 120.0 . . ?
C29 C30 C25 120.0(7) . . ?
C29 C30 H30 120.0 . . ?
C43 C44 H44A 111.5 . . ?
C43 C44 H44B 111.5 . . ?
C43 C44 C45 101.3(7) . . ?
H44A C44 H44B 109.3 . . ?
C45 C44 H44A 111.5 . . ?
C45 C44 H44B 111.5 . . ?
C16 C15 H15 120.7 . . ?
C14 C15 C16 118.5(7) . . ?
C14 C15 H15 120.7 . . ?
C37 C38 H38A 109.5 . . ?
C37 C38 H38B 109.5 . . ?
C37 C38 H38C 109.5 . . ?
H38A C38 H38B 109.5 . . ?
H38A C38 H38C 109.5 . . ?
H38B C38 H38C 109.5 . . ?
C40 C42 H42A 109.5 . . ?
C40 C42 H42B 109.5 . . ?
C40 C42 H42C 109.5 . . ?
H42A C42 H42B 109.5 . . ?
H42A C42 H42C 109.5 . . ?
H42B C42 H42C 109.5 . . ?
C28 C29 C30 120.0(7) . . ?
C28 C29 H29 120.0 . . ?
C30 C29 H29 120.0 . . ?
C1 C6 H6 119.4 . . ?
C5 C6 C1 121.3(7) . . ?
C5 C6 H6 119.4 . . ?
C40 C41 H41A 109.5 . . ?
C40 C41 H41B 109.5 . . ?
C40 C41 H41C 109.5 . . ?
H41A C41 H41B 109.5 . . ?
H41A C41 H41C 109.5 . . ?
H41B C41 H41C 109.5 . . ?
O1 C46 H46A 110.4 . . ?
O1 C46 H46B 110.4 . . ?
O1 C46 C45 106.7(7) . . ?
H46A C46 H46B 108.6 . . ?
C45 C46 H46A 110.4 . . ?
C45 C46 H46B 110.4 . . ?
C4 C5 C6 120.2(7) . . ?
C4 C5 H5 119.9 . . ?
C6 C5 H5 119.9 . . ?
C31 C32 H32A 109.5 . . ?
C31 C32 H32B 109.5 . . ?
C31 C32 H32C 109.5 . . ?
H32A C32 H32B 109.5 . . ?
H32A C32 H32C 109.5 . . ?
H32B C32 H32C 109.5 . . ?
C44 C45 C46 104.2(6) . . ?
C44 C45 H45A 110.9 . . ?
C44 C45 H45B 110.9 . . ?
C46 C45 H45A 110.9 . . ?
C46 C45 H45B 110.9 . . ?
H45A C45 H45B 108.9 . . ?
O2 C50 H50A 110.5 . . ?
O2 C50 H50B 110.5 . . ?
O2 C50 C49 106.1(8) . . ?
H50A C50 H50B 108.7 . . ?
C49 C50 H50A 110.5 . . ?
C49 C50 H50B 110.5 . . ?
H48A C48 H48B 109.3 . . ?
C49 C48 H48A 111.5 . . ?
C49 C48 H48B 111.5 . . ?
C47 C48 H48A 111.5 . . ?
C47 C48 H48B 111.5 . . ?
C47 C48 C49 101.3(10) . . ?
C50 C49 C48 102.3(9) . . ?
C50 C49 H49A 111.3 . . ?
C50 C49 H49B 111.3 . . ?
C48 C49 H49A 111.3 . . ?
C48 C49 H49B 111.3 . . ?
H49A C49 H49B 109.2 . . ?
O2 C47 C48 109.1(9) . . ?
O2 C47 H47A 109.9 . . ?
O2 C47 H47B 109.9 . . ?
C48 C47 H47A 109.9 . . ?
C48 C47 H47B 109.9 . . ?
H47A C47 H47B 108.3 . . ?

loop_
_geom_bond_atom_site_label_1
_geom_bond_atom_site_label_2
_geom_bond_distance
_geom_bond_site_symmetry_2
_geom_bond_publ_flag
Au2 Au1 3.0953(4) . ?
Au2 Br2 2.4066(8) . ?
Au2 P30 2.2479(19) . ?
Au1 Br1 2.4001(7) . ?
Au1 P11 2.2485(16) . ?
P11 C7 1.833(7) . ?
P11 C13 1.834(7) . ?
P11 C1 1.830(7) . ?
P30 C19 1.841(7) . ?
P30 C18 1.846(7) . ?
P30 C25 1.832(7) . ?
C19 C24 1.388(11) . ?
C19 C20 1.410(9) . ?
C7 C8 1.392(10) . ?
C7 C12 1.393(10) . ?
C18 C13 1.402(9) . ?
C18 C17 1.402(9) . ?
C8 C34 1.537(10) . ?
C8 C9 1.410(11) . ?
C34 H34 1.0000 . ?
C34 C35 1.529(11) . ?
C34 C36 1.519(10) . ?
C24 H24 0.9500 . ?
C24 C23 1.402(10) . ?
O1 C43 1.418(10) . ?
O1 C46 1.430(10) . ?
C13 C14 1.389(9) . ?
C1 C2 1.414(10) . ?
C1 C6 1.395(9) . ?
C12 H12 0.9500 . ?
C12 C11 1.389(11) . ?
C20 C37 1.505(11) . ?
C20 C21 1.414(10) . ?
C9 H9 0.9500 . ?
C9 C10 1.378(11) . ?
C35 H35A 0.9800 . ?
C35 H35B 0.9800 . ?
C35 H35C 0.9800 . ?
C40 H40 1.0000 . ?
C40 C26 1.515(9) . ?
C40 C42 1.541(10) . ?
C40 C41 1.527(12) . ?
C26 C25 1.399(10) . ?
C26 C27 1.397(10) . ?
C39 H39A 0.9800 . ?
C39 H39B 0.9800 . ?
C39 H39C 0.9800 . ?
C39 C37 1.536(10) . ?
C17 H17 0.9500 . ?
C17 C16 1.382(10) . ?
C37 H37 1.0000 . ?
C37 C38 1.551(10) . ?
C2 C3 1.383(10) . ?
C2 C31 1.540(9) . ?
C16 H16 0.9500 . ?
C16 C15 1.391(9) . ?
C3 H3 0.9500 . ?
C3 C4 1.401(10) . ?
C25 C30 1.410(9) . ?
C11 H11 0.9500 . ?
C11 C10 1.382(10) . ?
C28 H28 0.9500 . ?
C28 C27 1.389(10) . ?
C28 C29 1.370(10) . ?
C4 H4 0.9500 . ?
C4 C5 1.369(11) . ?
C43 H43A 0.9900 . ?
C43 H43B 0.9900 . ?
C43 C44 1.507(12) . ?
C27 H27 0.9500 . ?
C21 H21 0.9500 . ?
C21 C22 1.361(12) . ?
C10 H10 0.9500 . ?
C36 H36A 0.9800 . ?
C36 H36B 0.9800 . ?
C36 H36C 0.9800 . ?
C22 H22 0.9500 . ?
C22 C23 1.381(11) . ?
O2 C50 1.441(13) . ?
O2 C47 1.430(15) . ?
C14 H14 0.9500 . ?
C14 C15 1.386(10) . ?
C33 H33A 0.9800 . ?
C33 H33B 0.9800 . ?
C33 H33C 0.9800 . ?
C33 C31 1.519(10) . ?
C31 H31 1.0000 . ?
C31 C32 1.541(11) . ?
C23 H23 0.9500 . ?
C30 H30 0.9500 . ?
C30 C29 1.397(10) . ?
C44 H44A 0.9900 . ?
C44 H44B 0.9900 . ?
C44 C45 1.518(11) . ?
C15 H15 0.9500 . ?
C38 H38A 0.9800 . ?
C38 H38B 0.9800 . ?
C38 H38C 0.9800 . ?
C42 H42A 0.9800 . ?
C42 H42B 0.9800 . ?
C42 H42C 0.9800 . ?
C29 H29 0.9500 . ?
C6 H6 0.9500 . ?
C6 C5 1.386(11) . ?
C41 H41A 0.9800 . ?
C41 H41B 0.9800 . ?
C41 H41C 0.9800 . ?
C46 H46A 0.9900 . ?
C46 H46B 0.9900 . ?
C46 C45 1.539(12) . ?
C5 H5 0.9500 . ?
C32 H32A 0.9800 . ?
C32 H32B 0.9800 . ?
C32 H32C 0.9800 . ?
C45 H45A 0.9900 . ?
C45 H45B 0.9900 . ?
C50 H50A 0.9900 . ?
C50 H50B 0.9900 . ?
C50 C49 1.467(16) . ?
C48 H48A 0.9900 . ?
C48 H48B 0.9900 . ?
C48 C49 1.533(15) . ?
C48 C47 1.493(18) . ?
C49 H49A 0.9900 . ?
C49 H49B 0.9900 . ?
C47 H47A 0.9900 . ?
C47 H47B 0.9900 . ?

loop_
_geom_torsion_atom_site_label_1
_geom_torsion_atom_site_label_2
_geom_torsion_atom_site_label_3
_geom_torsion_atom_site_label_4
_geom_torsion
_geom_torsion_site_symmetry_1
_geom_torsion_site_symmetry_2
_geom_torsion_site_symmetry_3
_geom_torsion_site_symmetry_4
_geom_torsion_publ_flag
Au2 P30 C19 C24 124.9(5) . . . . ?
Au2 P30 C19 C20 -50.5(6) . . . . ?
Au2 P30 C18 C13 -24.5(7) . . . . ?
Au2 P30 C18 C17 151.5(5) . . . . ?
Au2 P30 C25 C26 -54.1(7) . . . . ?
Au2 P30 C25 C30 128.8(5) . . . . ?
Au1 P11 C7 C8 -48.7(6) . . . . ?
Au1 P11 C7 C12 125.6(5) . . . . ?
Au1 P11 C13 C18 -26.0(7) . . . . ?
Au1 P11 C13 C14 147.7(5) . . . . ?
Au1 P11 C1 C2 -53.4(6) . . . . ?
Au1 P11 C1 C6 126.7(5) . . . . ?
P11 C7 C8 C34 -7.8(9) . . . . ?
P11 C7 C8 C9 172.9(5) . . . . ?
P11 C7 C12 C11 -172.7(6) . . . . ?
P11 C13 C14 C15 -169.9(6) . . . . ?
P11 C1 C2 C3 177.2(5) . . . . ?
P11 C1 C2 C31 -4.2(10) . . . . ?
P11 C1 C6 C5 -178.0(6) . . . . ?
P30 C19 C24 C23 -173.1(5) . . . . ?
P30 C19 C20 C37 -6.2(10) . . . . ?
P30 C19 C20 C21 173.9(5) . . . . ?
P30 C18 C13 P11 -15.7(9) . . . . ?
P30 C18 C13 C14 170.7(5) . . . . ?
P30 C18 C17 C16 -175.1(6) . . . . ?
P30 C25 C30 C29 177.0(6) . . . . ?
C19 P30 C18 C13 101.6(6) . . . . ?
C19 P30 C18 C17 -82.4(6) . . . . ?
C19 P30 C25 C26 -178.8(6) . . . . ?
C19 P30 C25 C30 4.0(7) . . . . ?
C19 C24 C23 C22 -0.8(11) . . . . ?
C19 C20 C37 C39 111.9(8) . . . . ?
C19 C20 C37 C38 -124.5(7) . . . . ?
C19 C20 C21 C22 -0.9(11) . . . . ?
C7 P11 C13 C18 101.0(6) . . . . ?
C7 P11 C13 C14 -85.3(6) . . . . ?
C7 P11 C1 C2 -177.6(6) . . . . ?
C7 P11 C1 C6 2.5(6) . . . . ?
C7 C8 C34 C35 115.2(8) . . . . ?
C7 C8 C34 C36 -119.4(8) . . . . ?
C7 C8 C9 C10 0.2(11) . . . . ?
C7 C12 C11 C10 -0.9(11) . . . . ?
C18 P30 C19 C24 -3.4(6) . . . . ?
C18 P30 C19 C20 -178.8(5) . . . . ?
C18 P30 C25 C26 70.9(7) . . . . ?
C18 P30 C25 C30 -106.2(6) . . . . ?
C18 C13 C14 C15 4.2(11) . . . . ?
C18 C17 C16 C15 3.9(11) . . . . ?
C8 C7 C12 C11 1.6(11) . . . . ?
C8 C9 C10 C11 0.5(11) . . . . ?
C34 C8 C9 C10 -179.2(7) . . . . ?
C24 C19 C20 C37 178.5(7) . . . . ?
C24 C19 C20 C21 -1.3(10) . . . . ?
O1 C43 C44 C45 -39.0(9) . . . . ?
O1 C46 C45 C44 -5.0(10) . . . . ?
C13 P11 C7 C8 -176.7(6) . . . . ?
C13 P11 C7 C12 -2.5(7) . . . . ?
C13 P11 C1 C2 69.9(6) . . . . ?
C13 P11 C1 C6 -109.9(6) . . . . ?
C13 C18 C17 C16 1.2(11) . . . . ?
C13 C14 C15 C16 0.9(11) . . . . ?
C1 P11 C7 C8 74.3(6) . . . . ?
C1 P11 C7 C12 -111.4(6) . . . . ?
C1 P11 C13 C18 -146.8(6) . . . . ?
C1 P11 C13 C14 26.9(6) . . . . ?
C1 C2 C3 C4 1.5(11) . . . . ?
C1 C2 C31 C33 121.5(8) . . . . ?
C1 C2 C31 C32 -113.9(8) . . . . ?
C1 C6 C5 C4 0.1(11) . . . . ?
C12 C7 C8 C34 178.1(7) . . . . ?
C12 C7 C8 C9 -1.2(10) . . . . ?
C12 C11 C10 C9 -0.2(11) . . . . ?
C20 C19 C24 C23 2.2(11) . . . . ?
C20 C21 C22 C23 2.3(12) . . . . ?
C9 C8 C34 C35 -65.5(8) . . . . ?
C9 C8 C34 C36 59.9(9) . . . . ?
C40 C26 C25 P30 -0.6(11) . . . . ?
C40 C26 C25 C30 176.5(7) . . . . ?
C40 C26 C27 C28 -177.0(7) . . . . ?
C26 C25 C30 C29 -0.1(11) . . . . ?
C17 C18 C13 P11 168.5(5) . . . . ?
C17 C18 C13 C14 -5.1(10) . . . . ?
C17 C16 C15 C14 -4.9(11) . . . . ?
C37 C20 C21 C22 179.2(7) . . . . ?
C2 C1 C6 C5 2.2(11) . . . . ?
C2 C3 C4 C5 0.7(11) . . . . ?
C3 C2 C31 C33 -59.9(9) . . . . ?
C3 C2 C31 C32 64.7(9) . . . . ?
C3 C4 C5 C6 -1.5(11) . . . . ?
C25 P30 C19 C24 -111.1(6) . . . . ?
C25 P30 C19 C20 73.5(6) . . . . ?
C25 P30 C18 C13 -146.2(6) . . . . ?
C25 P30 C18 C17 29.8(6) . . . . ?
C25 C26 C27 C28 0.0(12) . . . . ?
C25 C30 C29 C28 1.1(11) . . . . ?
C43 O1 C46 C45 -19.8(9) . . . . ?
C43 C44 C45 C46 25.8(9) . . . . ?
C27 C26 C25 P30 -177.5(6) . . . . ?
C27 C26 C25 C30 -0.4(11) . . . . ?
C27 C28 C29 C30 -1.4(12) . . . . ?
C21 C20 C37 C39 -68.2(8) . . . . ?
C21 C20 C37 C38 55.4(9) . . . . ?
C21 C22 C23 C24 -1.4(11) . . . . ?
O2 C50 C49 C48 -37.2(11) . . . . ?
C31 C2 C3 C4 -177.1(6) . . . . ?
C42 C40 C26 C25 -114.1(8) . . . . ?
C42 C40 C26 C27 62.8(9) . . . . ?
C29 C28 C27 C26 0.9(12) . . . . ?
C6 C1 C2 C3 -2.9(10) . . . . ?
C6 C1 C2 C31 175.7(6) . . . . ?
C41 C40 C26 C25 120.0(8) . . . . ?
C41 C40 C26 C27 -63.1(9) . . . . ?
C46 O1 C43 C44 37.4(9) . . . . ?
C50 O2 C47 C48 -1.6(13) . . . . ?
C49 C48 C47 O2 -20.7(13) . . . . ?
C47 O2 C50 C49 24.8(12) . . . . ?
C47 C48 C49 C50 34.5(11) . . . . ?
